data_7237767
loop_
_publ_author_name
'Walden, Melissa T.'
'Pander, Piotr'
'Yufit, Dmitry S.'
'Dias, Fernando B.'
'Williams, J. A. Gareth'

_publ_section_title
;
 Homoleptic platinum(ii) complexes with pyridyltriazole ligands:
 excimer-forming phosphorescent emitters for solution-processed OLEDs
;
_journal_issue 22
_journal_name_full 'Journal of Materials Chemistry C'
_journal_page_first 6592
_journal_paper_doi 10.1039/C9TC00768G
_journal_volume 7
_journal_year 2019
_chemical_formula_moiety 'C34 H34 N8 Pt'
_chemical_formula_sum 'C34 H34 N8 Pt'
_chemical_formula_weight 749.77
_space_group_crystal_system monoclinic
_space_group_IT_number 14
_space_group_name_Hall '-P 2ybc'
_space_group_name_H-M_alt 'P 1 21/c 1'
_atom_sites_solution_hydrogens geom
_atom_sites_solution_primary direct
_audit_creation_date 2016-09-02
_audit_creation_method
;
Olex2 1.2-beta
(compiled 2016.08.25 svn.r3337 for OlexSys, GUI svn.r5221)
;
_audit_update_record
;
2019-01-31 deposited with the CCDC.	2019-03-13 downloaded from the CCDC.
;
_cell_angle_alpha 90
_cell_angle_beta 101.0279(15)
_cell_angle_gamma 90
_cell_formula_units_Z 2
_cell_length_a 11.6673(5)
_cell_length_b 5.5870(3)
_cell_length_c 21.8713(10)
_cell_measurement_reflns_used 9112
_cell_measurement_temperature 120.0
_cell_measurement_theta_max 31.41
_cell_measurement_theta_min 2.84
_cell_volume 1399.36(12)
_computing_cell_refinement 'SAINT v8.34A (Bruker, 2013)'
_computing_data_collection 'APEX2 v.2013.4_1 (Bruker, 2013)'
_computing_data_reduction 'SAINT v8.34A (Bruker, 2013)'
_computing_molecular_graphics 'Olex2 (Dolomanov et al., 2009)'
_computing_publication_material 'Olex2 (Dolomanov et al., 2009)'
_computing_structure_refinement 'ShelXL (Sheldrick, 2015)'
_computing_structure_solution 'XS (Sheldrick, 2008)'
_diffrn_ambient_temperature 120.0
_diffrn_detector 'Bruker PHOTON 100 CMOS'
_diffrn_detector_area_resol_mean 10.4
_diffrn_detector_type 'CMOS sensor'
_diffrn_measured_fraction_theta_full 0.999
_diffrn_measured_fraction_theta_max 0.999
_diffrn_measurement_device '3-circle diffractometer'
_diffrn_measurement_device_type 'Bruker D8 Venture'
_diffrn_measurement_method '\f and \w scans'
_diffrn_radiation_monochromator 'focusing mirrors'
_diffrn_radiation_probe x-ray
_diffrn_radiation_type MoK\a
_diffrn_radiation_wavelength 0.71073
_diffrn_reflns_av_R_equivalents 0.0489
_diffrn_reflns_av_unetI/netI 0.0399
_diffrn_reflns_Laue_measured_fraction_full 0.999
_diffrn_reflns_Laue_measured_fraction_max 0.999
_diffrn_reflns_limit_h_max 16
_diffrn_reflns_limit_h_min -16
_diffrn_reflns_limit_k_max 7
_diffrn_reflns_limit_k_min -7
_diffrn_reflns_limit_l_max 30
_diffrn_reflns_limit_l_min -30
_diffrn_reflns_number 21893
_diffrn_reflns_point_group_measured_fraction_full 0.999
_diffrn_reflns_point_group_measured_fraction_max 0.999
_diffrn_reflns_theta_full 25.242
_diffrn_reflns_theta_max 29.999
_diffrn_reflns_theta_min 2.339
_diffrn_source 'microfocus sealed X-ray tube'
_diffrn_source_type 'Incoatec I\mS microsource'
_diffrn_standards_number 0
_exptl_absorpt_coefficient_mu 5.055
_exptl_absorpt_correction_T_max 1.0000
_exptl_absorpt_correction_T_min 0.7557
_exptl_absorpt_correction_type multi-scan
_exptl_absorpt_process_details
;
SADABS-2014/4 (Bruker,2014/4) was used for absorption correction.
wR2(int) was 0.0845 before and 0.0463 after correction.
The Ratio of minimum to maximum transmission is 0.7557.
The \l/2 correction factor is Not present.
;
_exptl_crystal_colour 'clear greenish yellow'
_exptl_crystal_colour_lustre clear
_exptl_crystal_colour_modifier greenish
_exptl_crystal_colour_primary yellow
_exptl_crystal_density_diffrn 1.779
_exptl_crystal_description plate
_exptl_crystal_F_000 744
_exptl_crystal_size_max 0.18
_exptl_crystal_size_mid 0.15
_exptl_crystal_size_min 0.01
_refine_diff_density_max 3.462
_refine_diff_density_min -1.141
_refine_diff_density_rms 0.169
_refine_ls_extinction_method none
_refine_ls_goodness_of_fit_ref 1.161
_refine_ls_hydrogen_treatment constr
_refine_ls_matrix_type full
_refine_ls_number_parameters 199
_refine_ls_number_reflns 4081
_refine_ls_number_restraints 0
_refine_ls_restrained_S_all 1.161
_refine_ls_R_factor_all 0.0624
_refine_ls_R_factor_gt 0.0377
_refine_ls_shift/su_max 0.000
_refine_ls_shift/su_mean 0.000
_refine_ls_structure_factor_coef Fsqd
_refine_ls_weighting_details 'w=1/[\s^2^(Fo^2^)+(0.0250P)^2^+8.4000P] where P=(Fo^2^+2Fc^2^)/3'
_refine_ls_weighting_scheme calc
_refine_ls_wR_factor_gt 0.0787
_refine_ls_wR_factor_ref 0.0847
_reflns_Friedel_coverage 0.000
_reflns_number_gt 2989
_reflns_number_total 4081
_reflns_threshold_expression 'I > 2\s(I)'
_cod_data_source_file c9tc00768g2.cif
_cod_data_source_block PTL12_16srv190
_cod_database_code 7237767
_shelx_space_group_comment
;
The symmetry employed for this shelxl refinement is uniquely defined
by the following loop, which should always be used as a source of
symmetry information in preference to the above space-group names.
They are only intended as comments.
;
_shelx_estimated_absorpt_t_max 0.951
_shelx_estimated_absorpt_t_min 0.463
_computing.bruker_data_scaling 'SADABS V2012/1 (Bruker AXS Inc.)'

_olex2_refinement_description
;
1. Fixed Uiso
 At 1.2 times of:
  All C(H) groups
 At 1.5 times of:
  All C(H,H,H) groups
2.a Aromatic/amide H refined with riding coordinates:
 C1(H1), C2(H2), C3(H3), C4(H4), C9(H9), C10(H10), C12(H12), C13(H13)
2.b Idealised Me refined as rotating group:
 C15(H15A,H15B,H15C), C16(H16A,H16B,H16C), C17(H17A,H17B,H17C)
;
_shelx_shelxl_version_number 2014/7

loop_
_space_group_symop_operation_xyz
'x, y, z'
'-x, y+1/2, -z+1/2'
'-x, -y, -z'
'x, -y-1/2, z-1/2'

loop_
_atom_site_label
_atom_site_type_symbol
_atom_site_fract_x
_atom_site_fract_y
_atom_site_fract_z
_atom_site_U_iso_or_equiv
_atom_site_adp_type
_atom_site_occupancy
_atom_site_site_symmetry_order
_atom_site_calc_flag
_atom_site_refinement_flags_posn
_atom_site_refinement_flags_adp
_atom_site_refinement_flags_occupancy
Pt1 Pt 0.0000 1.0000 0.5000 0.01073(7) Uani 1 2 d S T P
N1 N -0.0647(3) 1.1242(7) 0.41288(17) 0.0106(7) Uani 1 1 d . . .
N2 N 0.0651(3) 0.7592(7) 0.44878(18) 0.0114(8) Uani 1 1 d . . .
N3 N 0.1368(4) 0.5672(7) 0.46042(19) 0.0121(8) Uani 1 1 d . . .
N4 N 0.0949(3) 0.6366(7) 0.35607(18) 0.0122(8) Uani 1 1 d . . .
C1 C -0.1332(4) 1.3154(9) 0.3993(2) 0.0145(9) Uani 1 1 d . . .
H1 H -0.1558 1.4030 0.4323 0.017 Uiso 1 1 calc R . .
C2 C -0.1720(4) 1.3895(9) 0.3388(2) 0.0154(9) Uani 1 1 d . . .
H2 H -0.2203 1.5270 0.3304 0.018 Uiso 1 1 calc R . .
C3 C -0.1400(4) 1.2622(9) 0.2901(2) 0.0151(9) Uani 1 1 d . . .
H3 H -0.1669 1.3100 0.2481 0.018 Uiso 1 1 calc R . .
C4 C -0.0682(4) 1.0644(9) 0.3039(2) 0.0134(10) Uani 1 1 d . . .
H4 H -0.0443 0.9756 0.2715 0.016 Uiso 1 1 calc R . .
C5 C -0.0319(4) 0.9979(11) 0.36528(19) 0.0139(8) Uani 1 1 d . . .
C6 C 0.0426(4) 0.7958(9) 0.3868(2) 0.0116(9) Uani 1 1 d . . .
C7 C 0.1525(4) 0.4977(11) 0.40352(19) 0.0141(8) Uani 1 1 d . . .
C8 C 0.2285(4) 0.2999(9) 0.3943(2) 0.0119(9) Uani 1 1 d . . .
C9 C 0.2611(4) 0.2666(9) 0.3366(2) 0.0140(9) Uani 1 1 d . . .
H9 H 0.2255 0.3598 0.3018 0.017 Uiso 1 1 calc R . .
C10 C 0.3454(4) 0.0977(10) 0.3301(2) 0.0156(9) Uani 1 1 d . . .
H10 H 0.3670 0.0799 0.2906 0.019 Uiso 1 1 calc R . .
C11 C 0.3994(4) -0.0465(7) 0.3791(2) 0.0102(9) Uani 1 1 d . . .
C12 C 0.3594(4) -0.0235(10) 0.4353(2) 0.0163(10) Uani 1 1 d . . .
H12 H 0.3896 -0.1268 0.4691 0.020 Uiso 1 1 calc R . .
C13 C 0.2762(4) 0.1479(9) 0.4428(2) 0.0134(9) Uani 1 1 d . . .
H13 H 0.2518 0.1609 0.4817 0.016 Uiso 1 1 calc R . .
C14 C 0.5031(4) -0.2042(9) 0.3729(2) 0.0136(9) Uani 1 1 d . . .
C15 C 0.6116(5) -0.0425(8) 0.3799(3) 0.0200(12) Uani 1 1 d . . .
H15A H 0.5998 0.0783 0.3468 0.030 Uiso 1 1 calc GR . .
H15B H 0.6801 -0.1399 0.3769 0.030 Uiso 1 1 calc GR . .
H15C H 0.6240 0.0372 0.4206 0.030 Uiso 1 1 calc GR . .
C16 C 0.4852(5) -0.3238(9) 0.3091(2) 0.0198(11) Uani 1 1 d . . .
H16A H 0.4104 -0.4089 0.3014 0.030 Uiso 1 1 calc GR . .
H16B H 0.5487 -0.4376 0.3081 0.030 Uiso 1 1 calc GR . .
H16C H 0.4849 -0.2017 0.2769 0.030 Uiso 1 1 calc GR . .
C17 C 0.5258(5) -0.3997(9) 0.4227(2) 0.0167(10) Uani 1 1 d . . .
H17A H 0.5450 -0.3258 0.4640 0.025 Uiso 1 1 calc GR . .
H17B H 0.5913 -0.4998 0.4159 0.025 Uiso 1 1 calc GR . .
H17C H 0.4558 -0.4990 0.4201 0.025 Uiso 1 1 calc GR . .

loop_
_atom_site_aniso_label
_atom_site_aniso_U_11
_atom_site_aniso_U_22
_atom_site_aniso_U_33
_atom_site_aniso_U_23
_atom_site_aniso_U_13
_atom_site_aniso_U_12
Pt1 0.01314(11) 0.01099(11) 0.00862(10) -0.00144(14) 0.00347(7) 0.00011(15)
N1 0.0118(18) 0.0107(19) 0.0096(17) -0.0001(15) 0.0032(14) -0.0014(15)
N2 0.0141(19) 0.0113(19) 0.0091(17) -0.0020(14) 0.0031(14) 0.0017(15)
N3 0.0129(18) 0.0089(18) 0.0153(19) -0.0004(14) 0.0048(15) 0.0000(14)
N4 0.0136(19) 0.013(2) 0.0106(18) -0.0003(15) 0.0036(15) 0.0006(16)
C1 0.013(2) 0.017(2) 0.014(2) -0.0025(18) 0.0043(17) -0.0029(19)
C2 0.013(2) 0.016(2) 0.017(2) 0.0008(19) 0.0027(18) 0.002(2)
C3 0.017(2) 0.017(2) 0.011(2) 0.0020(18) 0.0013(17) 0.0019(19)
C4 0.015(2) 0.015(2) 0.010(2) -0.0015(15) 0.0014(16) -0.0010(17)
C5 0.0158(18) 0.0144(19) 0.0126(18) -0.003(3) 0.0057(14) -0.009(3)
C6 0.013(2) 0.014(2) 0.009(2) -0.0009(17) 0.0048(16) 0.0017(18)
C7 0.0143(18) 0.0144(18) 0.0137(18) -0.004(3) 0.0031(14) -0.006(3)
C8 0.010(2) 0.012(2) 0.013(2) -0.0029(17) 0.0033(17) -0.0031(18)
C9 0.017(2) 0.013(2) 0.013(2) -0.0001(18) 0.0053(18) 0.0009(19)
C10 0.020(2) 0.017(2) 0.012(2) -0.0025(19) 0.0072(18) 0.002(2)
C11 0.0124(19) 0.004(3) 0.015(2) -0.0019(14) 0.0038(16) -0.0013(14)
C12 0.020(2) 0.014(3) 0.0155(19) 0.003(2) 0.0047(16) 0.002(2)
C13 0.014(2) 0.016(2) 0.010(2) 0.0004(18) 0.0025(17) -0.0004(19)
C14 0.017(2) 0.011(2) 0.014(2) -0.0012(17) 0.0058(18) -0.0022(19)
C15 0.020(2) 0.011(3) 0.032(3) 0.0003(18) 0.010(2) 0.0005(18)
C16 0.026(3) 0.013(2) 0.021(3) -0.001(2) 0.008(2) 0.004(2)
C17 0.021(2) 0.012(2) 0.017(2) 0.0012(19) 0.0047(19) 0.001(2)

loop_
_atom_type_symbol
_atom_type_description
_atom_type_scat_dispersion_real
_atom_type_scat_dispersion_imag
_atom_type_scat_source
C C 0.0033 0.0016 'International Tables Vol C Tables 4.2.6.8 and 6.1.1.4'
H H 0.0000 0.0000 'International Tables Vol C Tables 4.2.6.8 and 6.1.1.4'
N N 0.0061 0.0033 'International Tables Vol C Tables 4.2.6.8 and 6.1.1.4'
Pt Pt -1.7033 8.3905 'International Tables Vol C Tables 4.2.6.8 and 6.1.1.4'

loop_
_geom_angle_atom_site_label_1
_geom_angle_atom_site_label_2
_geom_angle_atom_site_label_3
_geom_angle
_geom_angle_site_symmetry_1
_geom_angle_site_symmetry_3
N1 Pt1 N1 180.0 3_576 .
N2 Pt1 N1 100.57(16) 3_576 .
N2 Pt1 N1 79.43(16) . .
N2 Pt1 N1 100.57(16) . 3_576
N2 Pt1 N1 79.43(16) 3_576 3_576
N2 Pt1 N2 180.0 . 3_576
C1 N1 Pt1 125.5(3) . .
C1 N1 C5 119.1(4) . .
C5 N1 Pt1 115.4(3) . .
N3 N2 Pt1 135.9(3) . .
C6 N2 Pt1 116.2(3) . .
C6 N2 N3 107.7(4) . .
C7 N3 N2 104.0(4) . .
C6 N4 C7 101.7(4) . .
N1 C1 H1 119.1 . .
N1 C1 C2 121.8(5) . .
C2 C1 H1 119.1 . .
C1 C2 H2 120.2 . .
C1 C2 C3 119.7(5) . .
C3 C2 H2 120.2 . .
C2 C3 H3 120.6 . .
C4 C3 C2 118.8(4) . .
C4 C3 H3 120.6 . .
C3 C4 H4 120.4 . .
C5 C4 C3 119.2(5) . .
C5 C4 H4 120.4 . .
N1 C5 C4 121.4(5) . .
N1 C5 C6 113.1(4) . .
C4 C5 C6 125.5(5) . .
N2 C6 C5 115.8(4) . .
N4 C6 N2 112.8(4) . .
N4 C6 C5 131.4(4) . .
N3 C7 N4 113.8(5) . .
N3 C7 C8 122.7(4) . .
N4 C7 C8 123.4(4) . .
C9 C8 C7 120.3(4) . .
C13 C8 C7 121.6(4) . .
C13 C8 C9 118.0(4) . .
C8 C9 H9 119.9 . .
C10 C9 C8 120.2(5) . .
C10 C9 H9 119.9 . .
C9 C10 H10 118.7 . .
C9 C10 C11 122.5(4) . .
C11 C10 H10 118.7 . .
C10 C11 C12 116.4(4) . .
C10 C11 C14 121.0(4) . .
C12 C11 C14 122.3(4) . .
C11 C12 H12 119.3 . .
C13 C12 C11 121.4(4) . .
C13 C12 H12 119.3 . .
C8 C13 C12 121.1(4) . .
C8 C13 H13 119.4 . .
C12 C13 H13 119.4 . .
C11 C14 C15 107.7(4) . .
C11 C14 C16 111.3(4) . .
C11 C14 C17 112.4(4) . .
C16 C14 C15 108.4(4) . .
C16 C14 C17 108.2(4) . .
C17 C14 C15 108.7(4) . .
C14 C15 H15A 109.5 . .
C14 C15 H15B 109.5 . .
C14 C15 H15C 109.5 . .
H15A C15 H15B 109.5 . .
H15A C15 H15C 109.5 . .
H15B C15 H15C 109.5 . .
C14 C16 H16A 109.5 . .
C14 C16 H16B 109.5 . .
C14 C16 H16C 109.5 . .
H16A C16 H16B 109.5 . .
H16A C16 H16C 109.5 . .
H16B C16 H16C 109.5 . .
C14 C17 H17A 109.5 . .
C14 C17 H17B 109.5 . .
C14 C17 H17C 109.5 . .
H17A C17 H17B 109.5 . .
H17A C17 H17C 109.5 . .
H17B C17 H17C 109.5 . .

loop_
_geom_bond_atom_site_label_1
_geom_bond_atom_site_label_2
_geom_bond_distance
_geom_bond_site_symmetry_2
Pt1 N1 2.033(4) 3_576
Pt1 N1 2.033(4) .
Pt1 N2 1.992(4) .
Pt1 N2 1.992(4) 3_576
N1 C1 1.333(6) .
N1 C5 1.371(6) .
N2 N3 1.354(6) .
N2 C6 1.346(6) .
N3 C7 1.349(6) .
N4 C6 1.331(6) .
N4 C7 1.365(6) .
C1 H1 0.9500 .
C1 C2 1.379(7) .
C2 H2 0.9500 .
C2 C3 1.389(7) .
C3 H3 0.9500 .
C3 C4 1.384(7) .
C4 H4 0.9500 .
C4 C5 1.379(6) .
C5 C6 1.447(7) .
C7 C8 1.455(7) .
C8 C9 1.397(6) .
C8 C13 1.389(7) .
C9 H9 0.9500 .
C9 C10 1.391(7) .
C10 H10 0.9500 .
C10 C11 1.393(7) .
C11 C12 1.402(6) .
C11 C14 1.524(6) .
C12 H12 0.9500 .
C12 C13 1.395(7) .
C13 H13 0.9500 .
C14 C15 1.538(7) .
C14 C16 1.525(7) .
C14 C17 1.530(7) .
C15 H15A 0.9800 .
C15 H15B 0.9800 .
C15 H15C 0.9800 .
C16 H16A 0.9800 .
C16 H16B 0.9800 .
C16 H16C 0.9800 .
C17 H17A 0.9800 .
C17 H17B 0.9800 .
C17 H17C 0.9800 .

loop_
_geom_torsion_atom_site_label_1
_geom_torsion_atom_site_label_2
_geom_torsion_atom_site_label_3
_geom_torsion_atom_site_label_4
_geom_torsion
N1 C5 C6 N2 1.8(6)
N1 C5 C6 N4 -177.6(5)
C4 C5 C6 N2 -178.4(5)
C4 C5 C6 N4 2.2(9)
C9 C8 C7 N3 -166.5(5)
C9 C8 C7 N4 10.4(7)
C10 C11 C14 C15 77.5(6)
C10 C11 C14 C16 -41.2(6)
C10 C11 C14 C17 -162.8(4)
C12 C11 C14 C15 -97.2(5)
C12 C11 C14 C16 144.1(5)
C12 C11 C14 C17 22.5(6)
C13 C8 C7 N3 9.7(7)
C13 C8 C7 N4 -173.4(5)
